data_7237572
loop_
_publ_author_name
'Sun, Tiancheng'
'Wang, Ping'
'Fan, Ruiqing'
'Chen, Wei'
'Hao, Sue'
'Yang, Yulin'

_publ_section_title
;
 Functional microscale single-phase white emission lanthanide MOF for
 tunable fluorescent sensing and water quality monitoring
;
_journal_issue 12
_journal_name_full 'Journal of Materials Chemistry C'
_journal_page_first 3598
_journal_paper_doi 10.1039/C8TC05968C
_journal_volume 7
_journal_year 2019
_chemical_formula_sum 'C14 H12 Gd N O10'
_chemical_formula_weight 511.50
_space_group_crystal_system triclinic
_space_group_IT_number 2
_space_group_name_Hall '-P 1'
_space_group_name_H-M_alt 'P -1'
_atom_sites_solution_hydrogens mixed
_audit_creation_method SHELXL-2014/7
_audit_update_record
;
2018-10-12 deposited with the CCDC.	2019-02-19 downloaded from the CCDC.
;
_cell_angle_alpha 110.206(2)
_cell_angle_beta 94.086(2)
_cell_angle_gamma 103.083(2)
_cell_formula_units_Z 2
_cell_length_a 5.9791(9)
_cell_length_b 11.7581(18)
_cell_length_c 12.574(2)
_cell_measurement_reflns_used 2776
_cell_measurement_temperature 293(2)
_cell_measurement_theta_max 24.997
_cell_measurement_theta_min 2.983
_cell_volume 797.2(2)
_computing_structure_refinement 'SHELXL-2014/7 (Sheldrick, 2014)'
_diffrn_ambient_temperature 293(2)
_diffrn_measured_fraction_theta_full 0.993
_diffrn_measured_fraction_theta_max 0.993
_diffrn_measurement_device_type 'Bruker Smart APEX CCD area detector'
_diffrn_measurement_method 'phi and omega scans'
_diffrn_radiation_type MoK\a
_diffrn_radiation_wavelength 0.71073
_diffrn_reflns_av_R_equivalents 0.0264
_diffrn_reflns_av_unetI/netI 0.0442
_diffrn_reflns_Laue_measured_fraction_full 0.993
_diffrn_reflns_Laue_measured_fraction_max 0.993
_diffrn_reflns_limit_h_max 7
_diffrn_reflns_limit_h_min -6
_diffrn_reflns_limit_k_max 13
_diffrn_reflns_limit_k_min -13
_diffrn_reflns_limit_l_max 14
_diffrn_reflns_limit_l_min -14
_diffrn_reflns_number 5439
_diffrn_reflns_point_group_measured_fraction_full 0.993
_diffrn_reflns_point_group_measured_fraction_max 0.993
_diffrn_reflns_theta_full 24.999
_diffrn_reflns_theta_max 24.999
_diffrn_reflns_theta_min 3.038
_diffrn_source 'fine-focus sealed tube'
_exptl_absorpt_coefficient_mu 4.218
_exptl_absorpt_correction_T_max 0.411
_exptl_absorpt_correction_T_min 0.389
_exptl_absorpt_correction_type multi-scan
_exptl_absorpt_process_details '(SADABS; Sheldrick, 2003)'
_exptl_crystal_colour colorless
_exptl_crystal_density_diffrn 2.131
_exptl_crystal_description flake
_exptl_crystal_F_000 494
_exptl_crystal_size_max 0.300
_exptl_crystal_size_mid 0.280
_exptl_crystal_size_min 0.240
_refine_diff_density_max 1.663
_refine_diff_density_min -0.936
_refine_diff_density_rms 0.126
_refine_ls_extinction_method none
_refine_ls_goodness_of_fit_ref 0.883
_refine_ls_hydrogen_treatment constr
_refine_ls_matrix_type full
_refine_ls_number_parameters 276
_refine_ls_number_reflns 2776
_refine_ls_number_restraints 0
_refine_ls_restrained_S_all 0.883
_refine_ls_R_factor_all 0.0371
_refine_ls_R_factor_gt 0.0302
_refine_ls_shift/su_max 0.078
_refine_ls_shift/su_mean 0.002
_refine_ls_structure_factor_coef Fsqd
_refine_ls_weighting_details 'w=1/[\s^2^(Fo^2^)+(0.0628P)^2^] where P=(Fo^2^+2Fc^2^)/3'
_refine_ls_weighting_scheme calc
_refine_ls_wR_factor_gt 0.0760
_refine_ls_wR_factor_ref 0.0787
_reflns_Friedel_coverage 0.000
_reflns_number_gt 2472
_reflns_number_total 2776
_reflns_threshold_expression 'I > 2\s(I)'
_cod_data_source_file c8tc05968c2.cif
_cod_data_source_block S_CCDC1
_cod_database_code 7237572
_shelx_shelxl_version_number 2014/7
_shelx_space_group_comment
;
The symmetry employed for this shelxl refinement is uniquely defined
by the following loop, which should always be used as a source of
symmetry information in preference to the above space-group names.
They are only intended as comments.
;
_shelx_estimated_absorpt_t_min 0.364
_shelx_estimated_absorpt_t_max 0.431

loop_
_space_group_symop_operation_xyz
'x, y, z'
'-x, -y, -z'

loop_
_atom_site_label
_atom_site_type_symbol
_atom_site_fract_x
_atom_site_fract_y
_atom_site_fract_z
_atom_site_U_iso_or_equiv
_atom_site_adp_type
_atom_site_occupancy
_atom_site_site_symmetry_order
_atom_site_calc_flag
_atom_site_refinement_flags_posn
_atom_site_refinement_flags_adp
_atom_site_refinement_flags_occupancy
_atom_site_disorder_assembly
_atom_site_disorder_group
Gd1 Gd 0.87690(4) 0.88686(2) 0.09630(2) 0.02331(12) Uani 1 1 d . . . . .
O1W O 1.2531(7) 1.0124(4) 0.1910(4) 0.0386(10) Uani 1 1 d . . . . .
H1WA H 1.3527 0.9986 0.1450 0.058 Uiso 1 1 d R U . . .
H1WB H 1.2919 0.9946 0.2496 0.058 Uiso 1 1 d R U . . .
O2 O 0.8914(7) 0.9066(4) 0.3013(4) 0.0429(11) Uani 1 1 d . . . . .
O2W O 1.0859(8) 0.7366(4) 0.1028(5) 0.0523(13) Uani 1 1 d . . . . .
H2WA H 0.9840 0.6532 0.0665 0.078 Uiso 1 1 d R U . . .
H2WB H 1.2156 0.7452 0.0627 0.078 Uiso 1 1 d R U . . .
O3 O 0.5652(7) 0.7951(4) 0.1822(4) 0.0395(10) Uani 1 1 d . . . . .
O4 O -0.6457(8) 0.3159(4) 0.0536(4) 0.0456(11) Uani 1 1 d . . . . .
O5 O -0.5397(6) 0.1475(3) 0.0409(3) 0.0286(9) Uani 1 1 d . . . . .
O6 O -0.0659(6) 0.1041(3) 0.0608(3) 0.0312(9) Uani 1 1 d . . . . .
O7 O -0.2460(7) 0.0736(3) 0.1981(3) 0.0326(9) Uani 1 1 d . . . . .
N1 N 0.5864(15) 0.8666(6) 0.5792(5) 0.095(3) Uani 1 1 d . . . . .
O1 O 0.2306(12) 0.5529(6) 0.4412(5) 0.039(2) Uani 0.615(7) 1 d . . P A 1
C1 C 0.4575(18) 0.7500(10) 0.5611(8) 0.037(3) Uani 0.615(7) 1 d . . P A 1
H1 H 0.4303 0.7252 0.6228 0.045 Uiso 0.615(7) 1 calc R U P A 1
C2 C 0.3672(15) 0.6683(8) 0.4513(7) 0.027(2) Uani 0.615(7) 1 d . . P A 1
C3 C 0.4330(17) 0.6987(9) 0.3591(8) 0.025(2) Uani 0.615(7) 1 d . . P A 1
H3 H 0.3762 0.6415 0.2844 0.029 Uiso 0.615(7) 1 calc R U P A 1
O1A O -0.0216(19) 0.6555(9) 0.4082(10) 0.045(3) Uani 0.385(7) 1 d . . P A 2
C1A C 0.307(3) 0.8021(14) 0.5422(14) 0.045(5) Uani 0.385(7) 1 d . . P A 2
H1A H 0.2118 0.8129 0.5983 0.053 Uiso 0.385(7) 1 calc R U P A 2
C2A C 0.209(3) 0.7316(14) 0.4287(14) 0.035(4) Uani 0.385(7) 1 d . . P A 2
C3A C 0.328(4) 0.7385(16) 0.3430(15) 0.042(5) Uani 0.385(7) 1 d . . P A 2
H3A H 0.2586 0.6991 0.2662 0.051 Uiso 0.385(7) 1 calc R U P A 2
C4 C 0.5838(11) 0.8147(5) 0.3786(5) 0.0414(16) Uani 1 1 d . . . . .
C5 C 0.6711(13) 0.8879(6) 0.4912(6) 0.0518(19) Uani 1 1 d . . . . .
H5 H 0.7981 0.9571 0.5072 0.062 Uiso 1 1 calc R U . . .
C6 C -0.0890(14) 0.5379(6) 0.3213(7) 0.058(2) Uani 1 1 d . . . . .
H6 H -0.0723 0.6231 0.3607 0.070 Uiso 0.615(7) 1 calc R U P A 1
C7 C -0.2714(12) 0.4666(6) 0.2350(7) 0.052(2) Uani 1 1 d . . . . .
H7 H -0.3790 0.5048 0.2152 0.062 Uiso 1 1 calc R U . . .
C8 C -0.3021(10) 0.3390(5) 0.1759(5) 0.0295(13) Uani 1 1 d . . . . .
C9 C -0.1373(9) 0.2819(5) 0.2047(5) 0.0271(13) Uani 1 1 d . . . . .
C10 C 0.0493(11) 0.3536(6) 0.2916(5) 0.0387(15) Uani 1 1 d . . . . .
H10 H 0.1599 0.3169 0.3115 0.046 Uiso 1 1 calc R U . . .
C11 C 0.0700(14) 0.4792(7) 0.3481(6) 0.055(2) Uani 1 1 d . . . . .
H11 H 0.1957 0.5265 0.4066 0.066 Uiso 0.385(7) 1 calc R U P A 2
C12 C 0.6863(10) 0.8416(5) 0.2825(5) 0.0315(13) Uani 1 1 d . . . . .
C13 C -0.5068(9) 0.2627(5) 0.0849(5) 0.0288(13) Uani 1 1 d . . . . .
C14 C -0.1574(9) 0.1444(5) 0.1491(4) 0.0234(11) Uani 1 1 d . . . . .
O3W O 0.243(3) 0.5181(10) 0.0414(15) 0.178(5) Uani 1 1 d G . . . .
H3WA H 0.1435 0.5093 0.0848 0.267 Uiso 1 1 d G U . . .
H3WB H 0.2950 0.4535 0.0196 0.267 Uiso 1 1 d G U . . .

loop_
_atom_site_aniso_label
_atom_site_aniso_U_11
_atom_site_aniso_U_22
_atom_site_aniso_U_33
_atom_site_aniso_U_23
_atom_site_aniso_U_13
_atom_site_aniso_U_12
Gd1 0.02272(17) 0.02340(16) 0.02416(17) 0.01075(12) 0.00694(11) 0.00290(11)
O1W 0.027(2) 0.054(3) 0.034(2) 0.021(2) 0.0079(18) 0.0011(19)
O2 0.030(2) 0.061(3) 0.036(2) 0.025(2) 0.0044(19) -0.004(2)
O2W 0.042(3) 0.036(2) 0.074(4) 0.018(2) -0.002(2) 0.010(2)
O3 0.031(2) 0.051(3) 0.033(2) 0.021(2) 0.0074(19) -0.0053(19)
O4 0.045(3) 0.029(2) 0.060(3) 0.012(2) -0.001(2) 0.015(2)
O5 0.026(2) 0.0184(19) 0.034(2) 0.0050(16) -0.0011(17) 0.0018(15)
O6 0.029(2) 0.032(2) 0.029(2) 0.0066(18) 0.0110(18) 0.0066(17)
O7 0.040(2) 0.027(2) 0.034(2) 0.0148(18) 0.0143(19) 0.0059(17)
N1 0.129(7) 0.066(4) 0.030(3) -0.008(3) 0.028(4) -0.054(4)
O1 0.046(4) 0.030(4) 0.022(4) 0.010(3) -0.014(3) -0.019(3)
C1 0.041(6) 0.040(6) 0.015(5) 0.005(4) 0.005(4) -0.013(5)
C2 0.025(5) 0.024(4) 0.019(5) 0.003(4) -0.002(4) -0.007(4)
C3 0.025(5) 0.025(5) 0.017(5) 0.004(4) 0.003(4) 0.000(4)
O1A 0.045(7) 0.021(5) 0.050(8) 0.002(5) 0.016(6) -0.007(5)
C1A 0.065(12) 0.030(8) 0.019(8) -0.004(7) 0.021(8) -0.007(9)
C2A 0.038(9) 0.028(8) 0.032(9) 0.007(7) 0.005(7) 0.001(7)
C3A 0.057(13) 0.031(9) 0.021(9) 0.001(7) 0.004(9) -0.010(9)
C4 0.049(4) 0.032(3) 0.033(4) 0.007(3) 0.017(3) -0.005(3)
C5 0.060(4) 0.038(4) 0.038(4) 0.008(3) 0.015(3) -0.016(3)
C6 0.064(5) 0.026(3) 0.055(5) -0.009(3) 0.022(4) -0.011(4)
C7 0.044(4) 0.025(3) 0.070(5) 0.002(3) 0.018(4) -0.001(3)
C8 0.029(3) 0.023(3) 0.032(3) 0.006(2) 0.010(3) 0.002(2)
C9 0.024(3) 0.028(3) 0.020(3) 0.005(2) 0.010(2) -0.006(2)
C10 0.037(3) 0.040(3) 0.030(3) 0.015(3) 0.001(3) -0.008(3)
C11 0.063(5) 0.045(4) 0.023(3) 0.000(3) 0.013(3) -0.031(4)
C12 0.033(3) 0.033(3) 0.029(3) 0.014(3) 0.010(3) 0.004(3)
C13 0.026(3) 0.024(3) 0.034(3) 0.009(3) 0.012(3) 0.005(2)
C14 0.019(3) 0.026(3) 0.022(3) 0.007(2) 0.005(2) 0.002(2)
O3W 0.205(14) 0.105(7) 0.242(16) 0.077(9) 0.032(10) 0.058(8)

loop_
_atom_type_symbol
_atom_type_description
_atom_type_scat_dispersion_real
_atom_type_scat_dispersion_imag
_atom_type_scat_source
C C 0.0033 0.0016 'International Tables Vol C Tables 4.2.6.8 and 6.1.1.4'
H H 0.0000 0.0000 'International Tables Vol C Tables 4.2.6.8 and 6.1.1.4'
Gd Gd -0.1653 3.9035 'International Tables Vol C Tables 4.2.6.8 and 6.1.1.4'
N N 0.0061 0.0033 'International Tables Vol C Tables 4.2.6.8 and 6.1.1.4'
O O 0.0106 0.0060 'International Tables Vol C Tables 4.2.6.8 and 6.1.1.4'

loop_
_geom_angle_atom_site_label_1
_geom_angle_atom_site_label_2
_geom_angle_atom_site_label_3
_geom_angle
_geom_angle_site_symmetry_1
_geom_angle_site_symmetry_3
O1W Gd1 O6 78.64(14) . 2_665
O1W Gd1 O2W 76.24(15) . .
O6 Gd1 O2W 85.50(16) 2_665 .
O1W Gd1 O5 147.50(14) . 2_565
O6 Gd1 O5 81.13(13) 2_665 2_565
O2W Gd1 O5 127.18(14) . 2_565
O1W Gd1 O7 84.58(14) . 1_665
O6 Gd1 O7 114.90(12) 2_665 1_665
O2W Gd1 O7 148.74(17) . 1_665
O5 Gd1 O7 81.19(13) 2_565 1_665
O1W Gd1 O3 126.70(14) . .
O6 Gd1 O3 153.01(14) 2_665 .
O2W Gd1 O3 91.65(16) . .
O5 Gd1 O3 79.31(14) 2_565 .
O7 Gd1 O3 80.20(13) 1_665 .
O1W Gd1 O4 145.63(14) . 2_565
O6 Gd1 O4 80.70(14) 2_665 2_565
O2W Gd1 O4 75.01(15) . 2_565
O5 Gd1 O4 52.50(13) 2_565 2_565
O7 Gd1 O4 129.27(14) 1_665 2_565
O3 Gd1 O4 72.67(15) . 2_565
O1W Gd1 O2 73.94(13) . .
O6 Gd1 O2 150.75(14) 2_665 .
O2W Gd1 O2 78.34(17) . .
O5 Gd1 O2 127.98(13) 2_565 .
O7 Gd1 O2 72.70(14) 1_665 .
O3 Gd1 O2 52.76(13) . .
O4 Gd1 O2 117.53(15) 2_565 .
O1W Gd1 O6 73.41(13) . 1_665
O6 Gd1 O6 64.72(13) 2_665 1_665
O2W Gd1 O6 140.78(14) . 1_665
O5 Gd1 O6 75.02(12) 2_565 1_665
O7 Gd1 O6 50.20(11) 1_665 1_665
O3 Gd1 O6 126.51(13) . 1_665
O4 Gd1 O6 120.91(14) 2_565 1_665
O2 Gd1 O6 115.46(13) . 1_665
O1W Gd1 C13 159.38(15) . 2_565
O6 Gd1 C13 80.75(14) 2_665 2_565
O2W Gd1 C13 101.57(16) . 2_565
O5 Gd1 C13 25.89(14) 2_565 2_565
O7 Gd1 C13 104.83(15) 1_665 2_565
O3 Gd1 C13 73.54(15) . 2_565
O4 Gd1 C13 26.63(14) 2_565 2_565
O2 Gd1 C13 126.14(14) . 2_565
O6 Gd1 C13 98.27(14) 1_665 2_565
O1W Gd1 C12 100.02(16) . .
O6 Gd1 C12 170.02(14) 2_665 .
O2W Gd1 C12 84.58(18) . .
O5 Gd1 C12 104.09(15) 2_565 .
O7 Gd1 C12 74.61(15) 1_665 .
O3 Gd1 C12 26.69(15) . .
O4 Gd1 C12 95.63(17) 2_565 .
O2 Gd1 C12 26.08(15) . .
O6 Gd1 C12 124.61(14) 1_665 .
C13 Gd1 C12 100.17(16) 2_565 .
O1W Gd1 C14 76.13(14) . 1_665
O6 Gd1 C14 90.25(13) 2_665 1_665
O2W Gd1 C14 152.35(15) . 1_665
O5 Gd1 C14 78.79(13) 2_565 1_665
O7 Gd1 C14 24.79(13) 1_665 1_665
O3 Gd1 C14 103.91(14) . 1_665
O4 Gd1 C14 131.22(15) 2_565 1_665
O2 Gd1 C14 92.90(15) . 1_665
O6 Gd1 C14 25.55(12) 1_665 1_665
C13 Gd1 C14 104.68(15) 2_565 1_665
C12 Gd1 C14 99.07(15) . 1_665
Gd1 O1W H1WA 110.1 . .
Gd1 O1W H1WB 109.9 . .
H1WA O1W H1WB 108.8 . .
C12 O2 Gd1 92.0(4) . .
Gd1 O2W H2WA 109.3 . .
Gd1 O2W H2WB 109.2 . .
H2WA O2W H2WB 109.5 . .
C12 O3 Gd1 93.8(3) . .
C13 O4 Gd1 91.4(3) . 2_565
C13 O5 Gd1 95.3(3) . 2_565
C14 O6 Gd1 157.0(4) . 2_665
C14 O6 Gd1 87.6(3) . 1_445
Gd1 O6 Gd1 115.28(13) 2_665 1_445
C14 O7 Gd1 100.3(3) . 1_445
C5 N1 C1 118.1(7) . .
C5 N1 C1A 109.0(9) . .
C11 O1 C2 122.4(7) . .
N1 C1 C2 119.3(9) . .
N1 C1 H1 120.4 . .
C2 C1 H1 120.4 . .
C1 C2 O1 115.3(8) . .
C1 C2 C3 120.4(8) . .
O1 C2 C3 124.0(8) . .
C4 C3 C2 119.6(8) . .
C4 C3 H3 120.2 . .
C2 C3 H3 120.2 . .
C6 O1A C2A 120.3(10) . .
C2A C1A N1 121.1(13) . .
C2A C1A H1A 119.5 . .
N1 C1A H1A 119.5 . .
C3A C2A C1A 120.8(15) . .
C3A C2A O1A 122.5(15) . .
C1A C2A O1A 116.6(14) . .
C2A C3A C4 116.5(15) . .
C2A C3A H3A 121.7 . .
C4 C3A H3A 121.8 . .
C5 C4 C3 115.6(7) . .
C5 C4 C12 122.3(5) . .
C3 C4 C12 120.4(6) . .
C5 C4 C3A 120.4(8) . .
C12 C4 C3A 112.7(8) . .
N1 C5 C4 124.2(6) . .
N1 C5 H5 117.9 . .
C4 C5 H5 117.9 . .
C7 C6 C11 117.7(6) . .
C7 C6 O1A 138.7(9) . .
C11 C6 O1A 102.8(8) . .
C7 C6 H6 121.2 . .
C11 C6 H6 121.2 . .
C6 C7 C8 122.3(7) . .
C6 C7 H7 118.8 . .
C8 C7 H7 118.8 . .
C7 C8 C9 118.7(6) . .
C7 C8 C13 121.2(6) . .
C9 C8 C13 120.1(5) . .
C10 C9 C8 119.4(5) . .
C10 C9 C14 117.4(5) . .
C8 C9 C14 123.2(5) . .
C11 C10 C9 119.4(7) . .
C11 C10 H10 120.3 . .
C9 C10 H10 120.3 . .
O1 C11 C10 123.5(9) . .
O1 C11 C6 113.8(7) . .
C10 C11 C6 122.4(7) . .
C10 C11 H11 118.8 . .
C6 C11 H11 118.8 . .
O2 C12 O3 121.4(5) . .
O2 C12 C4 119.0(6) . .
O3 C12 C4 119.6(5) . .
O2 C12 Gd1 61.9(3) . .
O3 C12 Gd1 59.5(3) . .
C4 C12 Gd1 178.7(4) . .
O5 C13 O4 120.7(5) . .
O5 C13 C8 119.5(5) . .
O4 C13 C8 119.8(5) . .
O5 C13 Gd1 58.9(3) . 2_565
O4 C13 Gd1 61.9(3) . 2_565
C8 C13 Gd1 176.7(4) . 2_565
O7 C14 O6 121.2(5) . .
O7 C14 C9 118.3(4) . .
O6 C14 C9 120.1(5) . .
O7 C14 Gd1 54.9(3) . 1_445
O6 C14 Gd1 66.8(3) . 1_445
C9 C14 Gd1 165.1(4) . 1_445
H3WA O3W H3WB 109.5 . .

loop_
_geom_bond_atom_site_label_1
_geom_bond_atom_site_label_2
_geom_bond_distance
_geom_bond_site_symmetry_2
Gd1 O1W 2.358(4) .
Gd1 O6 2.366(4) 2_665
Gd1 O2W 2.403(4) .
Gd1 O5 2.421(4) 2_565
Gd1 O7 2.434(4) 1_665
Gd1 O3 2.447(4) .
Gd1 O4 2.486(4) 2_565
Gd1 O2 2.501(4) .
Gd1 O6 2.694(4) 1_665
Gd1 C13 2.816(6) 2_565
Gd1 C12 2.834(6) .
Gd1 C14 2.927(5) 1_665
O1W H1WA 0.8629 .
O1W H1WB 0.8626 .
O2 C12 1.247(7) .
O2W H2WA 0.9600 .
O2W H2WB 0.9600 .
O3 C12 1.275(7) .
O4 C13 1.263(7) .
O4 Gd1 2.486(4) 2_565
O5 C13 1.235(6) .
O5 Gd1 2.421(4) 2_565
O6 C14 1.264(6) .
O6 Gd1 2.366(4) 2_665
O6 Gd1 2.694(4) 1_445
O7 C14 1.247(6) .
O7 Gd1 2.434(4) 1_445
N1 C5 1.326(9) .
N1 C1 1.345(11) .
N1 C1A 1.63(2) .
O1 C11 1.344(9) .
O1 C2 1.374(11) .
C1 C2 1.365(13) .
C1 H1 0.9300 .
C2 C3 1.384(13) .
C3 C4 1.383(11) .
C3 H3 0.9300 .
O1A C6 1.382(11) .
O1A C2A 1.413(19) .
C1A C2A 1.38(2) .
C1A H1A 0.9300 .
C2A C3A 1.35(2) .
C3A C4 1.53(2) .
C3A H3A 0.9300 .
C4 C5 1.366(9) .
C4 C12 1.490(8) .
C5 H5 0.9300 .
C6 C7 1.363(11) .
C6 C11 1.380(11) .
C6 H6 0.9300 .
C7 C8 1.386(8) .
C7 H7 0.9300 .
C8 C9 1.404(8) .
C8 C13 1.485(8) .
C9 C10 1.383(8) .
C9 C14 1.495(7) .
C10 C11 1.372(9) .
C10 H10 0.9300 .
C11 H11 0.9300 .
C13 Gd1 2.816(6) 2_565
C14 Gd1 2.927(5) 1_445
O3W H3WA 0.8499 .
O3W H3WB 0.8498 .

loop_
_geom_torsion_atom_site_label_1
_geom_torsion_atom_site_label_2
_geom_torsion_atom_site_label_3
_geom_torsion_atom_site_label_4
_geom_torsion
_geom_torsion_site_symmetry_1
_geom_torsion_site_symmetry_4
C5 N1 C1 C2 -17.2(17) . .
N1 C1 C2 O1 -177.6(10) . .
N1 C1 C2 C3 8.8(17) . .
C11 O1 C2 C1 157.3(9) . .
C11 O1 C2 C3 -29.4(15) . .
C1 C2 C3 C4 -2.7(16) . .
O1 C2 C3 C4 -175.7(9) . .
C5 N1 C1A C2A 27.0(19) . .
N1 C1A C2A C3A -16(3) . .
N1 C1A C2A O1A 165.3(13) . .
C6 O1A C2A C3A 39(2) . .
C6 O1A C2A C1A -142.5(15) . .
C1A C2A C3A C4 7(3) . .
O1A C2A C3A C4 -174.2(13) . .
C2 C3 C4 C5 4.8(13) . .
C2 C3 C4 C12 170.2(8) . .
C2A C3A C4 C5 -11(2) . .
C2A C3A C4 C12 -167.1(14) . .
C1 N1 C5 C4 20.8(15) . .
C1A N1 C5 C4 -31.7(13) . .
C3 C4 C5 N1 -14.3(13) . .
C12 C4 C5 N1 -179.4(8) . .
C3A C4 C5 N1 26.3(15) . .
C2A O1A C6 C7 -135.6(13) . .
C2A O1A C6 C11 55.7(15) . .
C11 C6 C7 C8 0.8(11) . .
O1A C6 C7 C8 -166.8(10) . .
C6 C7 C8 C9 -1.0(10) . .
C6 C7 C8 C13 177.9(6) . .
C7 C8 C9 C10 0.5(8) . .
C13 C8 C9 C10 -178.4(5) . .
C7 C8 C9 C14 178.1(5) . .
C13 C8 C9 C14 -0.9(8) . .
C8 C9 C10 C11 0.1(8) . .
C14 C9 C10 C11 -177.5(5) . .
C2 O1 C11 C10 131.9(8) . .
C2 O1 C11 C6 -54.6(11) . .
C9 C10 C11 O1 172.6(6) . .
C9 C10 C11 C6 -0.3(10) . .
C7 C6 C11 O1 -173.7(7) . .
C7 C6 C11 C10 -0.2(11) . .
O1A C6 C11 C10 171.5(7) . .
Gd1 O2 C12 O3 0.9(6) . .
Gd1 O2 C12 C4 178.9(5) . .
Gd1 O3 C12 O2 -0.9(6) . .
Gd1 O3 C12 C4 -179.0(5) . .
C5 C4 C12 O2 21.6(10) . .
C3 C4 C12 O2 -142.7(8) . .
C3A C4 C12 O2 177.7(10) . .
C5 C4 C12 O3 -160.3(7) . .
C3 C4 C12 O3 35.4(10) . .
C3A C4 C12 O3 -4.2(12) . .
Gd1 O5 C13 O4 3.7(6) 2_565 .
Gd1 O5 C13 C8 -176.7(4) 2_565 .
Gd1 O4 C13 O5 -3.6(5) 2_565 .
Gd1 O4 C13 C8 176.8(5) 2_565 .
C7 C8 C13 O5 -173.7(5) . .
C9 C8 C13 O5 5.3(8) . .
C7 C8 C13 O4 6.0(9) . .
C9 C8 C13 O4 -175.0(5) . .
Gd1 O7 C14 O6 8.7(6) 1_445 .
Gd1 O7 C14 C9 -164.5(4) 1_445 .
Gd1 O6 C14 O7 178.0(6) 2_665 .
Gd1 O6 C14 O7 -7.7(5) 1_445 .
Gd1 O6 C14 C9 -9.0(12) 2_665 .
Gd1 O6 C14 C9 165.3(5) 1_445 .
Gd1 O6 C14 Gd1 -174.3(9) 2_665 1_445
C10 C9 C14 O7 81.8(6) . .
C8 C9 C14 O7 -95.8(7) . .
C10 C9 C14 O6 -91.5(7) . .
C8 C9 C14 O6 91.0(6) . .
C10 C9 C14 Gd1 23.1(16) . 1_445
C8 C9 C14 Gd1 -154.5(11) . 1_445
